data_1529283
loop_
_publ_author_name
'Lin, Kuo-Wei'
'Ananthan, Bakthavachalam'
'Tseng, Sheng-Fang'
'Yan, Tu-Hsin'

_publ_section_title
;
 Exceedingly Concise and Elegant Synthesis of (+)-Paniculatine,
 (-)-Magellanine, and (+)-Magellaninone.
;
_journal_issue 15
_journal_name_full 'Organic letters'
_journal_page_first 3938
_journal_page_last 3940
_journal_paper_doi 10.1021/acs.orglett.5b01975
_journal_volume 17
_journal_year 2015
_chemical_absolute_configuration unk
_chemical_formula_moiety 'C18 H27 N O4'
_chemical_formula_sum 'C18 H27 N O4'
_chemical_formula_weight 321.41
_space_group_IT_number 19
_symmetry_cell_setting orthorhombic
_symmetry_Int_Tables_number 19
_symmetry_space_group_name_Hall 'P 2ac 2ab'
_symmetry_space_group_name_H-M 'P 21 21 21'
_atom_sites_solution_hydrogens geom
_atom_sites_solution_primary direct
_atom_sites_solution_secondary difmap
_audit_creation_method SHELXL-97
_cell_angle_alpha 90.00
_cell_angle_beta 90.00
_cell_angle_gamma 90.00
_cell_formula_units_Z 4
_cell_length_a 10.1466(3)
_cell_length_b 10.1835(3)
_cell_length_c 16.6612(4)
_cell_measurement_reflns_used 4053
_cell_measurement_temperature 297(2)
_cell_measurement_theta_max 25.3670
_cell_measurement_theta_min 3.1540
_cell_volume 1721.57(8)
_computing_cell_refinement
; 
CrysAlis RED, Oxford Diffraction Ltd., 
Version 1.171.32.29 (release 10-06-2008 CrysAlis171 .NET) 
(compiled Jun 10 2008,16:49:55) 
;
_computing_data_collection
; 
CrysAlis CCD, Oxford Diffraction Ltd., 
Version 1.171.32.29 (release 10-06-2008 CrysAlis171 .NET) 
(compiled Jun 10 2008,16:49:55) 
;
_computing_data_reduction
; 
CrysAlis RED, Oxford Diffraction Ltd., 
Version 1.171.32.29 (release 10-06-2008 CrysAlis171 .NET) 
(compiled Jun 10 2008,16:49:55) 
;
_computing_molecular_graphics 'Bruker SHELXTL'
_computing_publication_material 'Bruker SHELXTL'
_computing_structure_refinement 'SHELXL-97 (Sheldrick, 1997)'
_computing_structure_solution 'SHELXS-97 (Sheldrick, 1990)'
_diffrn_ambient_temperature 297(2)
_diffrn_measured_fraction_theta_full 0.998
_diffrn_measured_fraction_theta_max 0.928
_diffrn_measurement_device_type 'CCD detector'
_diffrn_measurement_method '\w scans'
_diffrn_radiation_monochromator graphite
_diffrn_radiation_probe x-ray
_diffrn_radiation_type MoK\a
_diffrn_radiation_wavelength 0.71073
_diffrn_reflns_av_R_equivalents 0.0332
_diffrn_reflns_av_sigmaI/netI 0.0368
_diffrn_reflns_limit_h_max 12
_diffrn_reflns_limit_h_min -13
_diffrn_reflns_limit_k_max 12
_diffrn_reflns_limit_k_min -13
_diffrn_reflns_limit_l_max 22
_diffrn_reflns_limit_l_min -22
_diffrn_reflns_number 15448
_diffrn_reflns_theta_full 26.00
_diffrn_reflns_theta_max 29.18
_diffrn_reflns_theta_min 2.83
_diffrn_source 'fine-focus sealed tube'
_exptl_absorpt_coefficient_mu 0.087
_exptl_absorpt_correction_T_max 1.00000
_exptl_absorpt_correction_T_min 0.89603
_exptl_absorpt_correction_type multi-scan
_exptl_absorpt_process_details
; 
CrysAlisPro, Agilent Technologies, 
Version 1.171.36.24 (release 03-12-2012 CrysAlis171 .NET) 
(compiled Dec  3 2012,18:21:49) 
Empirical absorption correction using spherical harmonics, 
 implemented in SCALE3 ABSPACK scaling algorithm. 
;
_exptl_crystal_colour colorless
_exptl_crystal_density_diffrn 1.240
_exptl_crystal_density_method 'not measured'
_exptl_crystal_description parallelepiped
_exptl_crystal_F_000 696
_exptl_crystal_size_max 0.46
_exptl_crystal_size_mid 0.43
_exptl_crystal_size_min 0.40
_refine_diff_density_max 0.152
_refine_diff_density_min -0.169
_refine_diff_density_rms 0.031
_refine_ls_abs_structure_details 'Flack H D (1983), Acta Cryst. A39, 876-881'
_refine_ls_abs_structure_Flack 0.0(12)
_refine_ls_extinction_method none
_refine_ls_goodness_of_fit_ref 1.019
_refine_ls_hydrogen_treatment mixed
_refine_ls_matrix_type full
_refine_ls_number_parameters 212
_refine_ls_number_reflns 4127
_refine_ls_number_restraints 0
_refine_ls_restrained_S_all 1.019
_refine_ls_R_factor_all 0.0684
_refine_ls_R_factor_gt 0.0486
_refine_ls_shift/su_max 0.001
_refine_ls_shift/su_mean 0.000
_refine_ls_structure_factor_coef Fsqd
_refine_ls_weighting_details 'calc w=1/[\s^2^(Fo^2^)+(0.0504P)^2^+0.1728P] where P=(Fo^2^+2Fc^2^)/3'
_refine_ls_weighting_scheme calc
_refine_ls_wR_factor_gt 0.0997
_refine_ls_wR_factor_ref 0.1084
_reflns_number_gt 3271
_reflns_number_total 4127
_reflns_threshold_expression >2sigma(I)
_cod_data_source_file ol5b01975_si_003.cif
_cod_data_source_block oneol
_cod_depositor_comments 'Adding full bibliography for 1529283--1529285.cif.'
_cod_database_code 1529283

loop_
_symmetry_equiv_pos_as_xyz
'x, y, z'
'-x+1/2, -y, z+1/2'
'-x, y+1/2, -z+1/2'
'x+1/2, -y+1/2, -z'

loop_
_atom_site_label
_atom_site_type_symbol
_atom_site_fract_x
_atom_site_fract_y
_atom_site_fract_z
_atom_site_U_iso_or_equiv
_atom_site_adp_type
_atom_site_occupancy
_atom_site_symmetry_multiplicity
_atom_site_calc_flag
_atom_site_refinement_flags
O1 O 0.09197(15) 0.25673(13) 0.87530(10) 0.0555(4) Uani 1 1 d .
O2 O 0.14567(16) 0.68268(14) 0.70690(8) 0.0494(4) Uani 1 1 d .
H2A H 0.077(3) 0.714(3) 0.6813(16) 0.083(9) Uiso 1 1 d .
O3 O -0.22074(16) 0.56419(14) 1.09091(8) 0.0542(4) Uani 1 1 d .
O4 O -0.03763(18) 0.68514(17) 1.11388(8) 0.0650(5) Uani 1 1 d .
N N -0.12970(17) 0.67563(17) 0.98967(8) 0.0444(4) Uani 1 1 d .
C1 C 0.18103(19) 0.33472(17) 0.88499(10) 0.0373(4) Uani 1 1 d .
C2 C 0.3068(2) 0.29465(19) 0.92585(12) 0.0473(5) Uani 1 1 d .
H2B H 0.3181 0.3453 0.9747 0.057 Uiso 1 1 calc R
H2C H 0.3023 0.2025 0.9403 0.057 Uiso 1 1 calc R
C3 C 0.4242(2) 0.3177(2) 0.86996(14) 0.0503(5) Uani 1 1 d .
H3A H 0.4099 0.2679 0.8204 0.060 Uiso 1 1 calc R
C4 C 0.4296(2) 0.4634(2) 0.84908(13) 0.0499(5) Uani 1 1 d .
H4A H 0.4500 0.5125 0.8974 0.060 Uiso 1 1 calc R
H4B H 0.5010 0.4776 0.8114 0.060 Uiso 1 1 calc R
C5 C 0.3028(2) 0.51825(18) 0.81287(11) 0.0413(4) Uani 1 1 d .
H5A H 0.3085 0.6141 0.8168 0.050 Uiso 1 1 calc R
C6 C 0.2710(2) 0.4863(2) 0.72539(12) 0.0501(5) Uani 1 1 d .
H6A H 0.3334 0.5277 0.6893 0.060 Uiso 1 1 calc R
H6B H 0.2714 0.3923 0.7161 0.060 Uiso 1 1 calc R
C7 C 0.1337(2) 0.54310(19) 0.71485(10) 0.0428(5) Uani 1 1 d .
H7A H 0.0906 0.5053 0.6676 0.051 Uiso 1 1 calc R
C8 C 0.06191(18) 0.50007(17) 0.79296(10) 0.0344(4) Uani 1 1 d .
H8A H 0.0161 0.4169 0.7831 0.041 Uiso 1 1 calc R
C9 C 0.17340(18) 0.47677(16) 0.85626(10) 0.0335(4) Uani 1 1 d .
C10 C 0.13968(19) 0.56727(17) 0.92833(10) 0.0374(4) Uani 1 1 d .
H10A H 0.0930 0.5191 0.9697 0.045 Uiso 1 1 calc R
H10B H 0.2189 0.6051 0.9513 0.045 Uiso 1 1 calc R
C11 C 0.05208(19) 0.67365(17) 0.89181(10) 0.0373(4) Uani 1 1 d .
H11A H 0.1083 0.7340 0.8614 0.045 Uiso 1 1 calc R
C12 C -0.03438(18) 0.59711(17) 0.83183(10) 0.0355(4) Uani 1 1 d .
H12A H -0.0704 0.6568 0.7912 0.043 Uiso 1 1 calc R
C13 C -0.14652(19) 0.52538(19) 0.87555(11) 0.0422(4) Uani 1 1 d .
H13A H -0.1101 0.4524 0.9057 0.051 Uiso 1 1 calc R
H13B H -0.2073 0.4899 0.8362 0.051 Uiso 1 1 calc R
C14 C -0.2216(2) 0.6156(2) 0.93268(12) 0.0502(5) Uani 1 1 d .
H14A H -0.2663 0.6836 0.9023 0.060 Uiso 1 1 calc R
H14B H -0.2876 0.5655 0.9616 0.060 Uiso 1 1 calc R
C15 C -0.0267(2) 0.75361(19) 0.95238(12) 0.0484(5) Uani 1 1 d .
H15A H 0.0322 0.7866 0.9936 0.058 Uiso 1 1 calc R
H15B H -0.0661 0.8284 0.9255 0.058 Uiso 1 1 calc R
C16 C 0.5519(3) 0.2701(3) 0.90860(18) 0.0744(8) Uani 1 1 d .
H16A H 0.5445 0.1783 0.9208 0.112 Uiso 1 1 calc R
H16B H 0.5675 0.3184 0.9572 0.112 Uiso 1 1 calc R
H16C H 0.6239 0.2837 0.8722 0.112 Uiso 1 1 calc R
C17 C -0.1210(2) 0.64477(18) 1.06833(11) 0.0438(5) Uani 1 1 d .
C18 C -0.2234(3) 0.5335(2) 1.17523(12) 0.0690(7) Uani 1 1 d .
H18A H -0.2967 0.4767 1.1863 0.103 Uiso 1 1 calc R
H18B H -0.2325 0.6131 1.2056 0.103 Uiso 1 1 calc R
H18C H -0.1429 0.4902 1.1900 0.103 Uiso 1 1 calc R

loop_
_atom_site_aniso_label
_atom_site_aniso_U_11
_atom_site_aniso_U_22
_atom_site_aniso_U_33
_atom_site_aniso_U_23
_atom_site_aniso_U_13
_atom_site_aniso_U_12
O1 0.0531(9) 0.0404(7) 0.0730(9) 0.0074(7) -0.0113(8) -0.0133(7)
O2 0.0489(9) 0.0474(8) 0.0519(8) 0.0123(7) 0.0032(7) 0.0044(7)
O3 0.0611(10) 0.0599(8) 0.0416(7) 0.0034(7) 0.0054(7) -0.0026(8)
O4 0.0758(12) 0.0671(10) 0.0521(8) -0.0087(8) -0.0094(8) -0.0082(9)
N 0.0424(10) 0.0515(9) 0.0393(8) -0.0037(7) 0.0076(7) 0.0038(8)
C1 0.0382(11) 0.0356(9) 0.0381(9) -0.0014(8) 0.0022(8) -0.0022(8)
C2 0.0451(12) 0.0416(10) 0.0552(11) 0.0072(9) -0.0041(10) 0.0012(9)
C3 0.0406(12) 0.0490(11) 0.0612(11) 0.0037(11) -0.0005(10) 0.0080(10)
C4 0.0309(11) 0.0525(12) 0.0663(12) 0.0064(10) 0.0048(10) 0.0001(9)
C5 0.0365(11) 0.0333(9) 0.0540(10) 0.0047(8) 0.0071(9) -0.0003(8)
C6 0.0496(13) 0.0496(11) 0.0511(11) 0.0056(9) 0.0161(10) 0.0086(10)
C7 0.0471(12) 0.0468(11) 0.0346(8) -0.0029(8) 0.0031(8) 0.0031(9)
C8 0.0334(10) 0.0338(9) 0.0361(8) -0.0023(7) -0.0008(7) -0.0027(8)
C9 0.0304(10) 0.0328(8) 0.0374(8) -0.0020(7) 0.0000(7) -0.0030(7)
C10 0.0338(11) 0.0396(9) 0.0388(9) -0.0048(8) -0.0028(8) -0.0060(8)
C11 0.0393(11) 0.0326(9) 0.0400(9) -0.0004(7) 0.0049(8) -0.0037(8)
C12 0.0329(10) 0.0406(10) 0.0331(8) 0.0025(7) 0.0014(8) 0.0031(8)
C13 0.0314(10) 0.0569(11) 0.0382(8) -0.0032(9) -0.0028(8) -0.0054(9)
C14 0.0347(11) 0.0747(13) 0.0411(10) 0.0048(10) 0.0032(9) 0.0039(11)
C15 0.0596(15) 0.0354(9) 0.0504(11) -0.0028(8) 0.0093(10) 0.0035(10)
C16 0.0502(15) 0.0790(17) 0.0939(18) 0.0166(14) 0.0011(14) 0.0209(13)
C17 0.0501(13) 0.0371(10) 0.0443(10) -0.0054(8) 0.0048(10) 0.0106(9)
C18 0.102(2) 0.0623(14) 0.0429(11) 0.0095(11) 0.0088(12) 0.0017(14)

loop_
_atom_type_symbol
_atom_type_description
_atom_type_scat_dispersion_real
_atom_type_scat_dispersion_imag
_atom_type_scat_source
C C 0.0033 0.0016 'International Tables Vol C Tables 4.2.6.8 and 6.1.1.4'
H H 0.0000 0.0000 'International Tables Vol C Tables 4.2.6.8 and 6.1.1.4'
N N 0.0061 0.0033 'International Tables Vol C Tables 4.2.6.8 and 6.1.1.4'
O O 0.0106 0.0060 'International Tables Vol C Tables 4.2.6.8 and 6.1.1.4'

loop_
_geom_angle_atom_site_label_1
_geom_angle_atom_site_label_2
_geom_angle_atom_site_label_3
_geom_angle
C7 O2 H2A 109.5(18)
C17 O3 C18 114.61(19)
C17 N C15 119.70(18)
C17 N C14 125.00(17)
C15 N C14 114.14(15)
O1 C1 C9 122.75(17)
O1 C1 C2 120.97(17)
C9 C1 C2 116.28(16)
C3 C2 C1 110.11(15)
C3 C2 H2B 109.6
C1 C2 H2B 109.6
C3 C2 H2C 109.6
C1 C2 H2C 109.6
H2B C2 H2C 108.2
C2 C3 C16 110.83(18)
C2 C3 C4 108.41(17)
C16 C3 C4 112.0(2)
C2 C3 H3A 108.5
C16 C3 H3A 108.5
C4 C3 H3A 108.5
C5 C4 C3 114.58(18)
C5 C4 H4A 108.6
C3 C4 H4A 108.6
C5 C4 H4B 108.6
C3 C4 H4B 108.6
H4A C4 H4B 107.6
C4 C5 C6 118.49(17)
C4 C5 C9 115.33(15)
C6 C5 C9 101.95(15)
C4 C5 H5A 106.8
C6 C5 H5A 106.8
C9 C5 H5A 106.8
C7 C6 C5 102.88(16)
C7 C6 H6A 111.2
C5 C6 H6A 111.2
C7 C6 H6B 111.2
C5 C6 H6B 111.2
H6A C6 H6B 109.1
O2 C7 C6 108.11(18)
O2 C7 C8 113.37(15)
C6 C7 C8 103.05(14)
O2 C7 H7A 110.7
C6 C7 H7A 110.7
C8 C7 H7A 110.7
C12 C8 C9 105.89(13)
C12 C8 C7 118.08(15)
C9 C8 C7 105.56(15)
C12 C8 H8A 109.0
C9 C8 H8A 109.0
C7 C8 H8A 109.0
C1 C9 C5 111.10(15)
C1 C9 C8 113.08(15)
C5 C9 C8 104.81(13)
C1 C9 C10 109.36(14)
C5 C9 C10 112.58(15)
C8 C9 C10 105.79(14)
C11 C10 C9 103.96(14)
C11 C10 H10A 111.0
C9 C10 H10A 111.0
C11 C10 H10B 111.0
C9 C10 H10B 111.0
H10A C10 H10B 109.0
C15 C11 C10 114.87(15)
C15 C11 C12 113.64(17)
C10 C11 C12 103.34(14)
C15 C11 H11A 108.2
C10 C11 H11A 108.2
C12 C11 H11A 108.2
C8 C12 C13 111.47(14)
C8 C12 C11 103.72(15)
C13 C12 C11 110.78(13)
C8 C12 H12A 110.2
C13 C12 H12A 110.2
C11 C12 H12A 110.2
C12 C13 C14 112.29(16)
C12 C13 H13A 109.1
C14 C13 H13A 109.1
C12 C13 H13B 109.1
C14 C13 H13B 109.1
H13A C13 H13B 107.9
N C14 C13 109.73(16)
N C14 H14A 109.7
C13 C14 H14A 109.7
N C14 H14B 109.7
C13 C14 H14B 109.7
H14A C14 H14B 108.2
N C15 C11 111.64(15)
N C15 H15A 109.3
C11 C15 H15A 109.3
N C15 H15B 109.3
C11 C15 H15B 109.3
H15A C15 H15B 108.0
C3 C16 H16A 109.5
C3 C16 H16B 109.5
H16A C16 H16B 109.5
C3 C16 H16C 109.5
H16A C16 H16C 109.5
H16B C16 H16C 109.5
O4 C17 O3 123.64(18)
O4 C17 N 125.2(2)
O3 C17 N 111.18(18)
O3 C18 H18A 109.5
O3 C18 H18B 109.5
H18A C18 H18B 109.5
O3 C18 H18C 109.5
H18A C18 H18C 109.5
H18B C18 H18C 109.5

loop_
_geom_bond_atom_site_label_1
_geom_bond_atom_site_label_2
_geom_bond_distance
O1 C1 1.214(2)
O2 C7 1.433(2)
O2 H2A 0.88(3)
O3 C17 1.356(3)
O3 C18 1.440(2)
O4 C17 1.209(2)
N C17 1.351(2)
N C15 1.452(3)
N C14 1.465(3)
C1 C9 1.526(3)
C1 C2 1.503(3)
C2 C3 1.531(3)
C2 H2B 0.9700
C2 H2C 0.9700
C3 C16 1.525(3)
C3 C4 1.525(3)
C3 H3A 0.9800
C4 C5 1.527(3)
C4 H4A 0.9700
C4 H4B 0.9700
C5 C6 1.528(3)
C5 C9 1.557(3)
C5 H5A 0.9800
C6 C7 1.519(3)
C6 H6A 0.9700
C6 H6B 0.9700
C7 C8 1.555(2)
C7 H7A 0.9800
C8 C12 1.533(2)
C8 C9 1.565(2)
C8 H8A 0.9800
C9 C10 1.552(2)
C10 C11 1.528(3)
C10 H10A 0.9700
C10 H10B 0.9700
C11 C15 1.523(3)
C11 C12 1.541(2)
C11 H11A 0.9800
C12 C13 1.536(3)
C12 H12A 0.9800
C13 C14 1.527(3)
C13 H13A 0.9700
C13 H13B 0.9700
C14 H14A 0.9700
C14 H14B 0.9700
C15 H15A 0.9700
C15 H15B 0.9700
C16 H16A 0.9600
C16 H16B 0.9600
C16 H16C 0.9600
C18 H18A 0.9600
C18 H18B 0.9600
C18 H18C 0.9600
